data_4319915
loop_
_publ_author_name
'Janet A. Danis'
'Mavis R. Lin'
'Brian L. Scott'
'Bryan W. Eichhorn'
'Wolfgang H. Runde'

_publ_section_title
;
 Coordination Trends in Alkali Metal Crown Ether Uranyl Halide Complexes:
 The Series [A(Crown)]2[UO2X4] Where A = Li, Na, K and X = Cl, Br
;
_journal_name_full 'Inorganic Chemistry'
_journal_page_first 3389
_journal_page_last 3394
_journal_paper_doi 10.1021/ic0011056
_journal_volume 40
_journal_year 2001
_chemical_formula_sum 'C16 H32 Br4 Li2 O10 U'
_chemical_formula_weight 955.97
_chemical_name_systematic
; 
 ? 
;
_space_group_IT_number 64
_symmetry_cell_setting orthorhombic
_symmetry_space_group_name_Hall '-C 2ac 2'
_symmetry_space_group_name_H-M 'C m c a'
_atom_sites_solution_hydrogens geom
_atom_sites_solution_primary direct
_atom_sites_solution_secondary difmap
_audit_creation_method SHELXL-97
_cell_angle_alpha 90.00
_cell_angle_beta 90.00
_cell_angle_gamma 90.00
_cell_formula_units_Z 4
_cell_length_a 13.6561(12)
_cell_length_b 15.0387(13)
_cell_length_c 13.4092(12)
_cell_measurement_temperature 293(2)
_cell_volume 2753.8(4)
_computing_structure_refinement 'SHELXL-97 (Sheldrick, 1997)'
_computing_structure_solution 'SHELXS-97 (Sheldrick, 1990)'
_diffrn_ambient_temperature 293(2)
_diffrn_measured_fraction_theta_full 0.998
_diffrn_measured_fraction_theta_max 0.998
_diffrn_radiation_monochromator graphite
_diffrn_radiation_source 'fine-focus sealed tube'
_diffrn_radiation_type MoK\a
_diffrn_radiation_wavelength 0.71073
_diffrn_reflns_av_R_equivalents 0.0000
_diffrn_reflns_av_sigmaI/netI 0.0362
_diffrn_reflns_limit_h_max 15
_diffrn_reflns_limit_h_min 0
_diffrn_reflns_limit_k_max 16
_diffrn_reflns_limit_k_min 0
_diffrn_reflns_limit_l_max 14
_diffrn_reflns_limit_l_min 0
_diffrn_reflns_number 1044
_diffrn_reflns_theta_full 23.28
_diffrn_reflns_theta_max 23.28
_diffrn_reflns_theta_min 2.52
_exptl_absorpt_coefficient_mu 11.741
_exptl_crystal_density_diffrn 2.306
_exptl_crystal_density_method 'not measured'
_exptl_crystal_F_000 1784
_refine_diff_density_max 1.225
_refine_diff_density_min -1.415
_refine_diff_density_rms 0.206
_refine_ls_extinction_method none
_refine_ls_goodness_of_fit_ref 2.725
_refine_ls_hydrogen_treatment mixed
_refine_ls_matrix_type full
_refine_ls_number_parameters 134
_refine_ls_number_reflns 1044
_refine_ls_number_restraints 67
_refine_ls_restrained_S_all 2.634
_refine_ls_R_factor_all 0.0592
_refine_ls_R_factor_gt 0.0506
_refine_ls_shift/su_max 0.001
_refine_ls_shift/su_mean 0.000
_refine_ls_structure_factor_coef Fsqd
_refine_ls_weighting_details 'calc w=1/[\s^2^(Fo^2^)+(0.0162P)^2^+0.0000P] where P=(Fo^2^+2Fc^2^)/3'
_refine_ls_weighting_scheme calc
_refine_ls_wR_factor_gt 0.1261
_refine_ls_wR_factor_ref 0.1272
_reflns_number_gt 890
_reflns_number_total 1044
_reflns_threshold_expression >2sigma(I)
_cod_data_source_file ic0011056_5.cif
_cod_data_source_block '[Li(12-crown-4)]2[UO2Br4]'
_cod_database_code 4319915

loop_
_symmetry_equiv_pos_as_xyz
'x, y, z'
'-x, -y+1/2, z+1/2'
'-x, y+1/2, -z+1/2'
'x, -y, -z'
'x+1/2, y+1/2, z'
'-x+1/2, -y+1, z+1/2'
'-x+1/2, y+1, -z+1/2'
'x+1/2, -y+1/2, -z'
'-x, -y, -z'
'x, y-1/2, -z-1/2'
'x, -y-1/2, z-1/2'
'-x, y, z'
'-x+1/2, -y+1/2, -z'
'x+1/2, y, -z-1/2'
'x+1/2, -y, z-1/2'
'-x+1/2, y+1/2, z'

loop_
_atom_site_label
_atom_site_type_symbol
_atom_site_fract_x
_atom_site_fract_y
_atom_site_fract_z
_atom_site_U_iso_or_equiv
_atom_site_adp_type
_atom_site_occupancy
_atom_site_symmetry_multiplicity
_atom_site_calc_flag
_atom_site_refinement_flags
_atom_site_disorder_assembly
_atom_site_disorder_group
U1 U 0.5000 0.5000 0.5000 0.0168(3) Uani 1 4 d S . .
Br1 Br 0.64411(10) 0.51382(9) 0.64696(10) 0.0349(5) Uani 1 1 d . . .
Li1 Li 0.5000 0.2582(19) 0.486(2) 0.026(7) Uani 1 2 d S . .
O1 O 0.5000 0.3814(7) 0.5142(9) 0.028(3) Uani 1 2 d S . .
O2 O 0.5539(13) 0.1927(10) 0.6147(13) 0.024(4) Uani 0.50 1 d PU . .
O3 O 0.6288(15) 0.2022(12) 0.5354(14) 0.035(5) Uani 0.50 1 d PU . .
O4 O 0.6321(13) 0.2089(11) 0.4296(14) 0.028(4) Uani 0.50 1 d PU . .
O5 O 0.5478(13) 0.2179(10) 0.3472(13) 0.027(4) Uani 0.50 1 d P . .
C1 C 0.485(3) 0.1218(13) 0.6372(17) 0.034(7) Uani 0.50 1 d PU . .
C2 C 0.650(3) 0.164(3) 0.603(3) 0.056(12) Uani 0.50 1 d PDU . .
C3 C 0.670(3) 0.136(3) 0.489(3) 0.046(13) Uani 0.50 1 d PDU . .
C4 C 0.621(3) 0.188(2) 0.328(3) 0.036(9) Uani 0.50 1 d PU . .
C5 C 0.616(3) 0.160(2) 0.630(3) 0.042(10) Uani 0.50 1 d PU . .
C6 C 0.661(3) 0.139(3) 0.461(4) 0.044(13) Uani 0.50 1 d PU . .
C7 C 0.653(3) 0.186(2) 0.358(3) 0.044(10) Uani 0.50 1 d PU . .
C8 C 0.485(3) 0.1505(13) 0.3048(16) 0.031(7) Uani 0.50 1 d PU . .

loop_
_atom_site_aniso_label
_atom_site_aniso_U_11
_atom_site_aniso_U_22
_atom_site_aniso_U_33
_atom_site_aniso_U_23
_atom_site_aniso_U_13
_atom_site_aniso_U_12
U1 0.0184(5) 0.0116(5) 0.0205(6) -0.0020(4) 0.000 0.000
Br1 0.0230(8) 0.0554(9) 0.0263(9) -0.0069(7) -0.0049(5) -0.0020(6)
Li1 0.034(17) 0.030(16) 0.013(18) 0.009(14) 0.000 0.000
O1 0.043(8) 0.018(6) 0.023(8) -0.003(6) 0.000 0.000
O2 0.024(5) 0.025(4) 0.022(5) 0.000(2) 0.000(2) 0.000(2)
O3 0.035(5) 0.034(5) 0.035(5) 0.000(2) 0.001(3) 0.001(2)
O4 0.028(5) 0.028(5) 0.027(5) 0.000(2) 0.000(3) 0.000(2)
O5 0.027(10) 0.030(9) 0.025(11) 0.000(8) -0.002(9) 0.005(8)
C1 0.034(8) 0.035(8) 0.034(8) 0.001(3) 0.000(3) 0.000(3)
C2 0.056(13) 0.057(13) 0.056(13) 0.000(3) -0.001(3) 0.000(3)
C3 0.046(13) 0.046(13) 0.046(13) 0.000(3) 0.000(3) 0.001(3)
C4 0.035(9) 0.036(9) 0.035(9) 0.000(3) 0.000(3) 0.000(3)
C5 0.042(10) 0.042(10) 0.041(10) 0.000(3) 0.000(3) 0.000(3)
C6 0.044(13) 0.044(13) 0.044(13) -0.001(3) 0.000(3) 0.001(3)
C7 0.044(10) 0.044(10) 0.044(10) 0.000(3) 0.000(3) 0.000(3)
C8 0.031(8) 0.031(7) 0.031(8) -0.001(3) 0.000(3) 0.000(3)

loop_
_atom_type_symbol
_atom_type_description
_atom_type_scat_dispersion_real
_atom_type_scat_dispersion_imag
_atom_type_scat_source
C C 0.0033 0.0016 'International Tables Vol C Tables 4.2.6.8 and 6.1.1.4'
H H 0.0000 0.0000 'International Tables Vol C Tables 4.2.6.8 and 6.1.1.4'
Li Li -0.0003 0.0001 'International Tables Vol C Tables 4.2.6.8 and 6.1.1.4'
O O 0.0106 0.0060 'International Tables Vol C Tables 4.2.6.8 and 6.1.1.4'
Br Br -0.2901 2.4595 'International Tables Vol C Tables 4.2.6.8 and 6.1.1.4'
U U -9.6767 9.6646 'International Tables Vol C Tables 4.2.6.8 and 6.1.1.4'

loop_
_geom_angle_atom_site_label_1
_geom_angle_atom_site_label_2
_geom_angle_atom_site_label_3
_geom_angle
_geom_angle_site_symmetry_1
_geom_angle_site_symmetry_3
_geom_angle_publ_flag
O1 U1 O1 180.00(7) 9_666 . ?
O1 U1 Br1 90.1(3) 9_666 . ?
O1 U1 Br1 89.9(3) . . ?
O1 U1 Br1 89.9(3) 9_666 4_566 ?
O1 U1 Br1 90.1(3) . 4_566 ?
Br1 U1 Br1 90.39(6) . 4_566 ?
O1 U1 Br1 89.9(3) 9_666 9_666 ?
O1 U1 Br1 90.1(3) . 9_666 ?
Br1 U1 Br1 180.0 . 9_666 ?
Br1 U1 Br1 89.61(6) 4_566 9_666 ?
O1 U1 Br1 90.1(3) 9_666 12_655 ?
O1 U1 Br1 89.9(3) . 12_655 ?
Br1 U1 Br1 89.61(6) . 12_655 ?
Br1 U1 Br1 180.0 4_566 12_655 ?
Br1 U1 Br1 90.39(6) 9_666 12_655 ?
O1 U1 Li1 9.0(6) 9_666 9_666 ?
O1 U1 Li1 171.0(6) . 9_666 ?
Br1 U1 Li1 83.7(3) . 9_666 ?
Br1 U1 Li1 96.3(3) 4_566 9_666 ?
Br1 U1 Li1 96.3(3) 9_666 9_666 ?
Br1 U1 Li1 83.7(3) 12_655 9_666 ?
O1 U1 Li1 171.0(6) 9_666 . ?
O1 U1 Li1 9.0(6) . . ?
Br1 U1 Li1 96.3(3) . . ?
Br1 U1 Li1 83.7(3) 4_566 . ?
Br1 U1 Li1 83.7(3) 9_666 . ?
Br1 U1 Li1 96.3(3) 12_655 . ?
Li1 U1 Li1 180.0(9) 9_666 . ?
O1 Li1 O3 109.7(11) . . ?
O1 Li1 O3 109.7(11) . 12_655 ?
O3 Li1 O3 117.4(17) . 12_655 ?
O1 Li1 O5 117.8(14) . . ?
O3 Li1 O5 84.2(10) . . ?
O3 Li1 O5 116.1(14) 12_655 . ?
O1 Li1 O5 117.8(14) . 12_655 ?
O3 Li1 O5 116.1(14) . 12_655 ?
O3 Li1 O5 84.2(10) 12_655 12_655 ?
O5 Li1 O5 36.8(11) . 12_655 ?
O1 Li1 O4 114.8(9) . 12_655 ?
O3 Li1 O4 135.1(17) . 12_655 ?
O3 Li1 O4 40.1(8) 12_655 12_655 ?
O5 Li1 O4 80.9(12) . 12_655 ?
O5 Li1 O4 45.3(8) 12_655 12_655 ?
O1 Li1 O4 114.8(9) . . ?
O3 Li1 O4 40.1(8) . . ?
O3 Li1 O4 135.1(17) 12_655 . ?
O5 Li1 O4 45.3(8) . . ?
O5 Li1 O4 80.9(12) 12_655 . ?
O4 Li1 O4 119.1(17) 12_655 . ?
O1 Li1 O2 107.1(14) . . ?
O3 Li1 O2 41.5(9) . . ?
O3 Li1 O2 81.1(12) 12_655 . ?
O5 Li1 O2 119.2(13) . . ?
O5 Li1 O2 135.1(16) 12_655 . ?
O4 Li1 O2 115.5(13) 12_655 . ?
O4 Li1 O2 80.2(9) . . ?
O1 Li1 O2 107.1(14) . 12_655 ?
O3 Li1 O2 81.1(12) . 12_655 ?
O3 Li1 O2 41.5(9) 12_655 12_655 ?
O5 Li1 O2 135.1(16) . 12_655 ?
O5 Li1 O2 119.2(13) 12_655 12_655 ?
O4 Li1 O2 80.2(9) 12_655 12_655 ?
O4 Li1 O2 115.5(13) . 12_655 ?
O2 Li1 O2 40.7(11) . 12_655 ?
O1 Li1 U1 8.6(6) . . ?
O3 Li1 U1 113.1(10) . . ?
O3 Li1 U1 113.1(10) 12_655 . ?
O5 Li1 U1 109.8(11) . . ?
O5 Li1 U1 109.8(11) 12_655 . ?
O4 Li1 U1 111.9(9) 12_655 . ?
O4 Li1 U1 111.9(9) . . ?
O2 Li1 U1 115.0(12) . . ?
O2 Li1 U1 115.0(12) 12_655 . ?
U1 O1 Li1 162.4(11) . . ?
C5 O2 C1 84(3) . 12_655 ?
C5 O2 C2 22(3) . . ?
C1 O2 C2 99(3) 12_655 . ?
C5 O2 C1 98(3) . . ?
C1 O2 C1 14(3) 12_655 . ?
C2 O2 C1 114(2) . . ?
C5 O2 O2 148(2) . 12_655 ?
C1 O2 O2 64(2) 12_655 12_655 ?
C2 O2 O2 160.3(17) . 12_655 ?
C1 O2 O2 49.8(15) . 12_655 ?
C5 O2 O3 67(3) . . ?
C1 O2 O3 124(2) 12_655 . ?
C2 O2 O3 45.3(17) . . ?
C1 O2 O3 131.7(16) . . ?
O2 O2 O3 133.7(11) 12_655 . ?
C5 O2 Li1 134(3) . . ?
C1 O2 Li1 117(2) 12_655 . ?
C2 O2 Li1 112(2) . . ?
C1 O2 Li1 106.7(16) . . ?
O2 O2 Li1 69.6(5) 12_655 . ?
O3 O2 Li1 67.2(11) . . ?
C2 O3 C3 83(3) . . ?
C2 O3 O4 147(3) . . ?
C3 O3 O4 64(2) . . ?
C2 O3 C5 23(3) . . ?
C3 O3 C5 98(3) . . ?
O4 O3 C5 157(2) . . ?
C2 O3 C6 98(3) . . ?
C3 O3 C6 16(3) . . ?
O4 O3 C6 49.4(19) . . ?
C5 O3 C6 111(3) . . ?
C2 O3 O2 63(3) . . ?
C3 O3 O2 125(2) . . ?
O4 O3 O2 138.0(19) . . ?
C5 O3 O2 40.0(16) . . ?
C6 O3 O2 130(2) . . ?
C2 O3 Li1 134(3) . . ?
C3 O3 Li1 122(3) . . ?
O4 O3 Li1 71.2(13) . . ?
C5 O3 Li1 111(2) . . ?
C6 O3 Li1 108(2) . . ?
O2 O3 Li1 71.3(13) . . ?
C7 O4 C6 86(3) . . ?
C7 O4 C4 23(2) . . ?
C6 O4 C4 100(3) . . ?
C7 O4 O3 152(3) . . ?
C6 O4 O3 67(2) . . ?
C4 O4 O3 161.5(19) . . ?
C7 O4 C3 99(3) . . ?
C6 O4 C3 14(3) . . ?
C4 O4 C3 114(3) . . ?
O3 O4 C3 53.6(18) . . ?
C7 O4 O5 67(2) . . ?
C6 O4 O5 123(3) . . ?
C4 O4 O5 43.3(16) . . ?
O3 O4 O5 132.2(17) . . ?
C3 O4 O5 135(2) . . ?
C7 O4 Li1 133(3) . . ?
C6 O4 Li1 118(3) . . ?
C4 O4 Li1 110(2) . . ?
O3 O4 Li1 68.7(13) . . ?
C3 O4 Li1 112(2) . . ?
O5 O4 Li1 66.5(12) . . ?
C4 O5 C8 84(3) . 12_655 ?
C4 O5 O5 153(2) . 12_655 ?
C8 O5 O5 69(2) 12_655 12_655 ?
C4 O5 C8 99(3) . . ?
C8 O5 C8 15(3) 12_655 . ?
O5 O5 C8 53.5(14) 12_655 . ?
C4 O5 C7 20(3) . . ?
C8 O5 C7 97(2) 12_655 . ?
O5 O5 C7 160.5(14) 12_655 . ?
C8 O5 C7 112(2) . . ?
C4 O5 O4 59(2) . . ?
C8 O5 O4 120.2(18) 12_655 . ?
O5 O5 O4 135.9(10) 12_655 . ?
C8 O5 O4 129.7(15) . . ?
C7 O5 O4 39.4(15) . . ?
C4 O5 Li1 127(2) . . ?
C8 O5 Li1 122.5(19) 12_655 . ?
O5 O5 Li1 71.6(6) 12_655 . ?
C8 O5 Li1 111.9(16) . . ?
C7 O5 Li1 108(2) . . ?
O4 O5 Li1 68.2(10) . . ?
C1 C1 O2 116(2) 12_655 12_655 ?
C1 C1 O2 49.8(15) 12_655 . ?
O2 C1 O2 66.0(19) 12_655 . ?
C1 C1 C5 156.9(17) 12_655 12_655 ?
O2 C1 C5 41.3(18) 12_655 12_655 ?
O2 C1 C5 107(2) . 12_655 ?
C1 C1 C5 18.2(13) 12_655 . ?
O2 C1 C5 98(2) 12_655 . ?
O2 C1 C5 31.7(14) . . ?
C5 C1 C5 139(3) 12_655 . ?
C1 C1 C2 157.0(14) 12_655 12_655 ?
O2 C1 C2 43(2) 12_655 12_655 ?
O2 C1 C2 108.3(18) . 12_655 ?
C5 C1 C2 10(2) 12_655 12_655 ?
C5 C1 C2 139.9(16) . 12_655 ?
C5 C2 O3 111(8) . . ?
C5 C2 O2 39(6) . . ?
O3 C2 O2 72(3) . . ?
C5 C2 C3 135(8) . . ?
O3 C2 C3 54(3) . . ?
O2 C2 C3 111(3) . . ?
C5 C2 C6 131(7) . . ?
O3 C2 C6 48(2) . . ?
O2 C2 C6 105(3) . . ?
C3 C2 C6 7(3) . . ?
C5 C2 C1 27(6) . 12_655 ?
O3 C2 C1 97(3) . 12_655 ?
O2 C2 C1 37.4(14) . 12_655 ?
C3 C2 C1 108(3) . 12_655 ?
C6 C2 C1 104(2) . 12_655 ?
O3 C3 O4 62(2) . . ?
O3 C3 C2 43.5(19) . . ?
O4 C3 C2 105(3) . . ?
O3 C3 C7 95(3) . . ?
O4 C3 C7 32.9(15) . . ?
C2 C3 C7 138(3) . . ?
C7 C4 O5 122(7) . . ?
C7 C4 O4 44(5) . . ?
O5 C4 O4 78(2) . . ?
C7 C4 C8 141(7) . 12_655 ?
O5 C4 C8 51(2) . 12_655 ?
O4 C4 C8 112(3) . 12_655 ?
C7 C4 C8 141(6) . . ?
O5 C4 C8 46.4(18) . . ?
O4 C4 C8 109(2) . . ?
C8 C4 C8 4.9(10) 12_655 . ?
C7 C4 C6 34(5) . . ?
O5 C4 C6 101(3) . . ?
O4 C4 C6 36.2(16) . . ?
C8 C4 C6 107(2) 12_655 . ?
C8 C4 C6 107(2) . . ?
C2 C5 O2 119(8) . . ?
C2 C5 O3 47(6) . . ?
O2 C5 O3 73(3) . . ?
C2 C5 C1 142(7) . 12_655 ?
O2 C5 C1 55(2) . 12_655 ?
O3 C5 C1 110(3) . 12_655 ?
C2 C5 C1 143(7) . . ?
O2 C5 C1 50(2) . . ?
O3 C5 C1 108(3) . . ?
C1 C5 C1 4.8(11) 12_655 . ?
O4 C6 O3 64(2) . . ?
O4 C6 C7 43(2) . . ?
O3 C6 C7 107(3) . . ?
O4 C6 C2 98(3) . . ?
O3 C6 C2 34.3(16) . . ?
C7 C6 C2 141(3) . . ?
O4 C6 C4 44(2) . . ?
O3 C6 C4 106(3) . . ?
C7 C6 C4 12.6(19) . . ?
C2 C6 C4 141(3) . . ?
C4 C7 O4 113(7) . . ?
C4 C7 O5 39(5) . . ?
O4 C7 O5 74(2) . . ?
C4 C7 C6 133(7) . . ?
O4 C7 C6 51(2) . . ?
O5 C7 C6 107(3) . . ?
C4 C7 C3 138(7) . . ?
O4 C7 C3 48(2) . . ?
O5 C7 C3 109(3) . . ?
C6 C7 C3 5(3) . . ?
C8 C8 O5 111.0(19) 12_655 12_655 ?
C8 C8 O5 53.5(14) 12_655 . ?
O5 C8 O5 57.4(18) 12_655 . ?
C8 C8 C4 155.8(16) 12_655 12_655 ?
O5 C8 C4 44.8(17) 12_655 12_655 ?
O5 C8 C4 102(2) . 12_655 ?
C8 C8 C4 19.3(12) 12_655 . ?
O5 C8 C4 92(2) 12_655 . ?
O5 C8 C4 34.3(14) . . ?
C4 C8 C4 137(3) 12_655 . ?

loop_
_geom_bond_atom_site_label_1
_geom_bond_atom_site_label_2
_geom_bond_distance
_geom_bond_site_symmetry_2
_geom_bond_publ_flag
U1 O1 1.794(11) 9_666 ?
U1 O1 1.794(11) . ?
U1 Br1 2.7927(13) . ?
U1 Br1 2.7927(13) 4_566 ?
U1 Br1 2.7927(13) 9_666 ?
U1 Br1 2.7927(13) 12_655 ?
U1 Li1 3.64(3) 9_666 ?
U1 Li1 3.64(3) . ?
Li1 O1 1.89(3) . ?
Li1 O3 2.06(2) . ?
Li1 O3 2.06(2) 12_655 ?
Li1 O5 2.07(3) . ?
Li1 O5 2.07(3) 12_655 ?
Li1 O4 2.09(2) 12_655 ?
Li1 O4 2.09(2) . ?
Li1 O2 2.12(3) . ?
Li1 O2 2.12(3) 12_655 ?
O2 C5 1.00(4) . ?
O2 C1 1.23(3) 12_655 ?
O2 C2 1.39(5) . ?
O2 C1 1.45(3) . ?
O2 O2 1.47(3) 12_655 ?
O2 O3 1.48(3) . ?
O3 C2 1.11(4) . ?
O3 C3 1.30(5) . ?
O3 O4 1.42(3) . ?
O3 C5 1.43(4) . ?
O3 C6 1.45(5) . ?
O4 C7 1.06(4) . ?
O4 C6 1.20(4) . ?
O4 C4 1.40(4) . ?
O4 C3 1.45(5) . ?
O4 O5 1.60(2) . ?
O5 C4 1.12(4) . ?
O5 C8 1.25(3) 12_655 ?
O5 O5 1.31(3) 12_655 ?
O5 C8 1.45(3) . ?
O5 C7 1.53(4) . ?
C1 C1 0.40(8) 12_655 ?
C1 O2 1.23(3) 12_655 ?
C1 C5 1.50(5) 12_655 ?
C1 C5 1.88(6) . ?
C1 C2 2.00(6) 12_655 ?
C2 C5 0.59(5) . ?
C2 C3 1.60(4) . ?
C2 C6 1.95(7) . ?
C2 C1 2.00(6) 12_655 ?
C3 C7 1.92(6) . ?
C4 C7 0.60(5) . ?
C4 C8 1.59(5) 12_655 ?
C4 C8 1.97(5) . ?
C4 C6 2.01(6) . ?
C5 C1 1.50(5) 12_655 ?
C6 C7 1.55(6) . ?
C8 C8 0.41(8) 12_655 ?
C8 O5 1.25(3) 12_655 ?
C8 C4 1.59(5) 12_655 ?
